data_7058671
loop_
_publ_author_name
'Jardim, Guilherme A. M.'
'Bozzi, \'Icaro A. O.'
'Oliveira, Willian X. C.'
'Mesquita-Rodrigues, Camila'
'Menna-Barreto, Rubem F. S.'
'Kumar, Ramar A.'
'Gravel, Edmond'
'Doris, Eric'
'Braga, Antonio L.'
'da Silva J\'unior, Eufr\^anio N.'

_publ_section_title
;
 Copper complexes and carbon nanotube--copper ferrite-catalyzed benzenoid
 A-ring selenation of quinones: an efficient method for the synthesis of
 trypanocidal agents
;
_journal_issue 35
_journal_name_full 'New Journal of Chemistry'
_journal_page_first 13751
_journal_paper_doi 10.1039/C9NJ02026H
_journal_volume 43
_journal_year 2019
_chemical_formula_sum 'C20 H11 F O2 Se'
_chemical_formula_weight 381.25
_space_group_crystal_system triclinic
_space_group_IT_number 2
_space_group_name_Hall '-P 1'
_space_group_name_H-M_alt 'P -1'
_symmetry_space_group_name_Hall '-P 1'
_symmetry_space_group_name_H-M 'P -1'
_atom_sites_solution_hydrogens geom
_audit_creation_method SHELXL-2018/3
_audit_update_record
;
2019-06-05 deposited with the CCDC.    2019-07-25 downloaded from the CCDC.
;
_cell_angle_alpha 103.912(4)
_cell_angle_beta 101.386(4)
_cell_angle_gamma 93.706(4)
_cell_formula_units_Z 2
_cell_length_a 7.9915(3)
_cell_length_b 9.0274(4)
_cell_length_c 11.5170(4)
_cell_measurement_reflns_used 4815
_cell_measurement_temperature 298(2)
_cell_measurement_theta_max 25.1210
_cell_measurement_theta_min 3.4620
_cell_volume 785.11(6)
_computing_cell_refinement 'CrysAlisPro 1.171.39.46 (Rigaku OD, 2018)'
_computing_data_collection 'CrysAlisPro 1.171.39.46 (Rigaku OD, 2018)'
_computing_data_reduction 'CrysAlisPro 1.171.39.46 (Rigaku OD, 2018)'
_computing_structure_refinement 'SHELXL-2018/3 (Sheldrick, 2018)'
_computing_structure_solution SIR-92
_diffrn_ambient_temperature 298(2)
_diffrn_detector_area_resol_mean 5.2923
_diffrn_measured_fraction_theta_full 0.999
_diffrn_measured_fraction_theta_max 0.999
_diffrn_measurement_device_type 'SuperNova, Dual, Cu at home/near, AtlasS2'
_diffrn_measurement_method '\w scans'
_diffrn_radiation_type MoK\a
_diffrn_radiation_wavelength 0.71073
_diffrn_reflns_av_R_equivalents 0.0295
_diffrn_reflns_av_unetI/netI 0.0292
_diffrn_reflns_Laue_measured_fraction_full 0.999
_diffrn_reflns_Laue_measured_fraction_max 0.999
_diffrn_reflns_limit_h_max 9
_diffrn_reflns_limit_h_min -9
_diffrn_reflns_limit_k_max 11
_diffrn_reflns_limit_k_min -11
_diffrn_reflns_limit_l_max 14
_diffrn_reflns_limit_l_min -14
_diffrn_reflns_number 11420
_diffrn_reflns_point_group_measured_fraction_full 0.999
_diffrn_reflns_point_group_measured_fraction_max 0.999
_diffrn_reflns_theta_full 25.242
_diffrn_reflns_theta_max 26.367
_diffrn_reflns_theta_min 2.589
_diffrn_source 'micro-focus sealed X-ray tube'
_exptl_absorpt_coefficient_mu 2.411
_exptl_absorpt_correction_T_max 1.000
_exptl_absorpt_correction_T_min 0.461
_exptl_absorpt_correction_type gaussian
_exptl_absorpt_process_details
;
CrysAlisPro 1.171.39.46 (Rigaku Oxford Diffraction, 2018)
Numerical absorption correction based on gaussian integration over
                        a multifaceted crystal model
Empirical absorption correction using spherical harmonics,
 implemented in SCALE3 ABSPACK scaling algorithm.
;
_exptl_crystal_colour orange
_exptl_crystal_density_diffrn 1.613
_exptl_crystal_description block
_exptl_crystal_F_000 380
_exptl_crystal_size_max 0.309
_exptl_crystal_size_mid 0.171
_exptl_crystal_size_min 0.084
_refine_diff_density_max 0.355
_refine_diff_density_min -0.352
_refine_diff_density_rms 0.052
_refine_ls_extinction_method none
_refine_ls_goodness_of_fit_ref 1.062
_refine_ls_hydrogen_treatment constr
_refine_ls_matrix_type full
_refine_ls_number_parameters 217
_refine_ls_number_reflns 3209
_refine_ls_number_restraints 0
_refine_ls_restrained_S_all 1.062
_refine_ls_R_factor_all 0.0427
_refine_ls_R_factor_gt 0.0330
_refine_ls_shift/su_max 0.001
_refine_ls_shift/su_mean 0.000
_refine_ls_structure_factor_coef Fsqd
_refine_ls_weighting_details 'w=1/[\s^2^(Fo^2^)+(0.0440P)^2^+0.1127P] where P=(Fo^2^+2Fc^2^)/3'
_refine_ls_weighting_scheme calc
_refine_ls_wR_factor_gt 0.0789
_refine_ls_wR_factor_ref 0.0837
_reflns_Friedel_coverage 0.000
_reflns_number_gt 2710
_reflns_number_total 3209
_reflns_threshold_expression 'I > 2\s(I)'
_cod_data_source_file c9nj02026h2.cif
_cod_data_source_block shelx_CCDC2
_cod_depositor_comments 'Adding full bibliography for 7058669--7058675.cif.'
_cod_database_code 7058671
_shelx_shelxl_version_number 2018/3
_shelx_space_group_comment
;
The symmetry employed for this shelxl refinement is uniquely defined
by the following loop, which should always be used as a source of
symmetry information in preference to the above space-group names.
They are only intended as comments.
;

loop_
_space_group_symop_operation_xyz
'x, y, z'
'-x, -y, -z'

loop_
_atom_site_label
_atom_site_type_symbol
_atom_site_fract_x
_atom_site_fract_y
_atom_site_fract_z
_atom_site_U_iso_or_equiv
_atom_site_adp_type
_atom_site_occupancy
_atom_site_site_symmetry_order
_atom_site_calc_flag
_atom_site_refinement_flags_posn
_atom_site_refinement_flags_adp
Se1 Se 0.88749(3) 0.31429(3) 0.81990(2) 0.05597(12) Uani 1 1 d . .
O1 O 0.9417(2) 0.5100(2) 0.68838(17) 0.0599(5) Uani 1 1 d . .
O2 O 0.3390(2) 0.7329(3) 0.5977(2) 0.0821(7) Uani 1 1 d . .
C4A C 0.5035(3) 0.5743(3) 0.6984(2) 0.0438(5) Uani 1 1 d . .
C1 C 0.6807(3) 0.4107(3) 0.7955(2) 0.0437(5) Uani 1 1 d . .
C9A C 0.6612(3) 0.5136(3) 0.72096(19) 0.0411(5) Uani 1 1 d . .
C8A C 0.7760(3) 0.6663(3) 0.5880(2) 0.0442(5) Uani 1 1 d . .
C9 C 0.8026(3) 0.5588(3) 0.6672(2) 0.0436(5) Uani 1 1 d . .
C4 C 0.3709(3) 0.5353(3) 0.7499(2) 0.0543(6) Uani 1 1 d . .
H4 H 0.266364 0.574181 0.733306 0.065 Uiso 1 1 calc R U
C5 C 0.5963(4) 0.8222(3) 0.4867(2) 0.0581(7) Uani 1 1 d . .
H5 H 0.490905 0.859133 0.468618 0.070 Uiso 1 1 calc R U
C16 C 0.8244(3) 0.1828(3) 0.9170(2) 0.0509(6) Uani 1 1 d . .
C10 C 0.4759(3) 0.6815(3) 0.6177(2) 0.0512(6) Uani 1 1 d . .
C5A C 0.6178(3) 0.7234(3) 0.5630(2) 0.0457(5) Uani 1 1 d . .
C13 C 0.7588(4) -0.0107(4) 1.0563(3) 0.0687(8) Uani 1 1 d . .
C2 C 0.5459(3) 0.3760(3) 0.8482(2) 0.0547(6) Uani 1 1 d . .
H2 H 0.558542 0.309608 0.898988 0.066 Uiso 1 1 calc R U
C8 C 0.9092(3) 0.7098(3) 0.5368(2) 0.0546(6) Uani 1 1 d . .
H8 H 1.014422 0.671889 0.552875 0.066 Uiso 1 1 calc R U
C11 C 0.8775(4) 0.2269(3) 1.0422(3) 0.0641(7) Uani 1 1 d . .
H11 H 0.937408 0.323736 1.080230 0.077 Uiso 1 1 calc R U
C3 C 0.3939(3) 0.4385(3) 0.8260(3) 0.0600(7) Uani 1 1 d . .
H3 H 0.305700 0.415004 0.862966 0.072 Uiso 1 1 calc R U
C7 C 0.8852(4) 0.8087(3) 0.4625(3) 0.0658(7) Uani 1 1 d . .
H7 H 0.974482 0.837405 0.428499 0.079 Uiso 1 1 calc R U
C15 C 0.7353(5) 0.0380(4) 0.8626(3) 0.0789(9) Uani 1 1 d . .
H15 H 0.698198 0.005922 0.777717 0.095 Uiso 1 1 calc R U
C6 C 0.7293(4) 0.8659(3) 0.4379(3) 0.0679(8) Uani 1 1 d . .
H6 H 0.714425 0.933774 0.388377 0.081 Uiso 1 1 calc R U
C14 C 0.7012(5) -0.0589(4) 0.9333(4) 0.0899(11) Uani 1 1 d . .
H14 H 0.639774 -0.155542 0.897017 0.108 Uiso 1 1 calc R U
C12 C 0.8433(4) 0.1296(4) 1.1125(3) 0.0733(8) Uani 1 1 d . .
H12 H 0.878201 0.160621 1.197535 0.088 Uiso 1 1 calc R U
F1 F 0.7290(3) -0.1080(2) 1.1249(2) 0.1090(7) Uani 1 1 d . .

loop_
_atom_site_aniso_label
_atom_site_aniso_U_11
_atom_site_aniso_U_22
_atom_site_aniso_U_33
_atom_site_aniso_U_23
_atom_site_aniso_U_13
_atom_site_aniso_U_12
Se1 0.04248(16) 0.0715(2) 0.06402(19) 0.03078(14) 0.01525(12) 0.01815(12)
O1 0.0363(9) 0.0858(13) 0.0695(12) 0.0356(10) 0.0167(8) 0.0182(9)
O2 0.0473(11) 0.0985(16) 0.1245(18) 0.0619(14) 0.0265(11) 0.0331(11)
C4A 0.0339(11) 0.0446(13) 0.0484(13) 0.0052(10) 0.0074(10) 0.0038(9)
C1 0.0352(11) 0.0484(13) 0.0453(12) 0.0094(10) 0.0074(9) 0.0047(10)
C9A 0.0316(11) 0.0469(13) 0.0411(12) 0.0056(10) 0.0064(9) 0.0035(9)
C8A 0.0395(12) 0.0469(13) 0.0419(12) 0.0050(10) 0.0076(10) 0.0029(10)
C9 0.0329(11) 0.0517(14) 0.0431(12) 0.0081(10) 0.0067(9) 0.0033(10)
C4 0.0352(12) 0.0615(16) 0.0685(16) 0.0152(13) 0.0167(11) 0.0120(11)
C5 0.0601(16) 0.0527(16) 0.0636(16) 0.0188(13) 0.0118(13) 0.0148(12)
C16 0.0478(13) 0.0515(15) 0.0553(15) 0.0165(12) 0.0104(11) 0.0113(11)
C10 0.0391(13) 0.0519(15) 0.0600(15) 0.0132(12) 0.0050(11) 0.0090(11)
C5A 0.0447(13) 0.0437(13) 0.0454(13) 0.0067(10) 0.0076(10) 0.0068(10)
C13 0.0721(19) 0.0597(18) 0.085(2) 0.0347(16) 0.0211(16) 0.0112(15)
C2 0.0464(13) 0.0620(17) 0.0609(15) 0.0220(13) 0.0162(12) 0.0080(12)
C8 0.0479(14) 0.0621(16) 0.0569(15) 0.0165(13) 0.0178(12) 0.0060(11)
C11 0.0699(18) 0.0577(17) 0.0585(16) 0.0177(13) -0.0001(14) -0.0033(13)
C3 0.0425(14) 0.0707(18) 0.0748(18) 0.0239(14) 0.0254(13) 0.0068(12)
C7 0.0709(18) 0.0678(18) 0.0684(18) 0.0239(15) 0.0304(15) 0.0059(14)
C15 0.107(3) 0.060(2) 0.0581(17) 0.0073(15) 0.0065(17) -0.0054(17)
C6 0.084(2) 0.0624(18) 0.0656(17) 0.0284(14) 0.0200(15) 0.0123(15)
C14 0.114(3) 0.0493(18) 0.099(3) 0.0168(17) 0.015(2) -0.0107(17)
C12 0.087(2) 0.076(2) 0.0582(17) 0.0272(15) 0.0085(15) 0.0016(17)
F1 0.1315(18) 0.0915(15) 0.1271(17) 0.0680(13) 0.0366(14) 0.0024(13)

loop_
_atom_type_symbol
_atom_type_description
_atom_type_scat_dispersion_real
_atom_type_scat_dispersion_imag
_atom_type_scat_source
C C 0.0033 0.0016 'International Tables Vol C Tables 4.2.6.8 and 6.1.1.4'
H H 0.0000 0.0000 'International Tables Vol C Tables 4.2.6.8 and 6.1.1.4'
O O 0.0106 0.0060 'International Tables Vol C Tables 4.2.6.8 and 6.1.1.4'
Se Se -0.0929 2.2259 'International Tables Vol C Tables 4.2.6.8 and 6.1.1.4'
F F 0.0171 0.0103 'International Tables Vol C Tables 4.2.6.8 and 6.1.1.4'

loop_
_geom_angle_atom_site_label_1
_geom_angle_atom_site_label_2
_geom_angle_atom_site_label_3
_geom_angle
C1 Se1 C16 99.19(10)
C4 C4A C9A 120.7(2)
C4 C4A C10 118.5(2)
C9A C4A C10 120.8(2)
C2 C1 C9A 119.0(2)
C2 C1 Se1 120.48(18)
C9A C1 Se1 120.51(17)
C1 C9A C4A 119.0(2)
C1 C9A C9 121.0(2)
C4A C9A C9 120.0(2)
C8 C8A C5A 119.6(2)
C8 C8A C9 119.7(2)
C5A C8A C9 120.7(2)
O1 C9 C9A 120.8(2)
O1 C9 C8A 119.9(2)
C9A C9 C8A 119.31(19)
C3 C4 C4A 119.7(2)
C3 C4 H4 120.2
C4A C4 H4 120.2
C6 C5 C5A 120.7(3)
C6 C5 H5 119.6
C5A C5 H5 119.6
C11 C16 C15 118.4(3)
C11 C16 Se1 120.2(2)
C15 C16 Se1 121.2(2)
O2 C10 C5A 120.8(2)
O2 C10 C4A 120.7(2)
C5A C10 C4A 118.5(2)
C5 C5A C8A 119.2(2)
C5 C5A C10 120.1(2)
C8A C5A C10 120.7(2)
C12 C13 C14 122.5(3)
C12 C13 F1 119.1(3)
C14 C13 F1 118.4(3)
C3 C2 C1 120.9(2)
C3 C2 H2 119.6
C1 C2 H2 119.6
C7 C8 C8A 120.1(3)
C7 C8 H8 120.0
C8A C8 H8 120.0
C16 C11 C12 120.9(3)
C16 C11 H11 119.5
C12 C11 H11 119.5
C4 C3 C2 120.8(2)
C4 C3 H3 119.6
C2 C3 H3 119.6
C8 C7 C6 120.5(3)
C8 C7 H7 119.7
C6 C7 H7 119.7
C14 C15 C16 120.5(3)
C14 C15 H15 119.8
C16 C15 H15 119.8
C5 C6 C7 119.8(3)
C5 C6 H6 120.1
C7 C6 H6 120.1
C13 C14 C15 118.7(3)
C13 C14 H14 120.6
C15 C14 H14 120.6
C13 C12 C11 118.9(3)
C13 C12 H12 120.5
C11 C12 H12 120.5

loop_
_geom_bond_atom_site_label_1
_geom_bond_atom_site_label_2
_geom_bond_distance
Se1 C1 1.920(2)
Se1 C16 1.922(3)
O1 C9 1.224(3)
O2 C10 1.218(3)
C4A C4 1.378(3)
C4A C9A 1.409(3)
C4A C10 1.492(3)
C1 C2 1.390(3)
C1 C9A 1.405(3)
C9A C9 1.471(3)
C8A C8 1.392(3)
C8A C5A 1.400(3)
C8A C9 1.482(3)
C4 C3 1.375(4)
C4 H4 0.9300
C5 C6 1.375(4)
C5 C5A 1.390(4)
C5 H5 0.9300
C16 C11 1.370(4)
C16 C15 1.385(4)
C10 C5A 1.473(3)
C13 C12 1.342(4)
C13 C14 1.353(5)
C13 F1 1.353(3)
C2 C3 1.376(4)
C2 H2 0.9300
C8 C7 1.376(4)
C8 H8 0.9300
C11 C12 1.379(4)
C11 H11 0.9300
C3 H3 0.9300
C7 C6 1.383(4)
C7 H7 0.9300
C15 C14 1.379(5)
C15 H15 0.9300
C6 H6 0.9300
C14 H14 0.9300
C12 H12 0.9300

loop_
_geom_torsion_atom_site_label_1
_geom_torsion_atom_site_label_2
_geom_torsion_atom_site_label_3
_geom_torsion_atom_site_label_4
_geom_torsion
C2 C1 C9A C4A -2.2(3)
Se1 C1 C9A C4A 175.79(16)
C2 C1 C9A C9 177.5(2)
Se1 C1 C9A C9 -4.5(3)
C4 C4A C9A C1 0.9(3)
C10 C4A C9A C1 -178.7(2)
C4 C4A C9A C9 -178.8(2)
C10 C4A C9A C9 1.6(3)
C1 C9A C9 O1 -1.5(3)
C4A C9A C9 O1 178.2(2)
C1 C9A C9 C8A 179.3(2)
C4A C9A C9 C8A -1.0(3)
C8 C8A C9 O1 0.8(3)
C5A C8A C9 O1 -179.9(2)
C8 C8A C9 C9A 180.0(2)
C5A C8A C9 C9A -0.7(3)
C9A C4A C4 C3 1.3(4)
C10 C4A C4 C3 -179.1(2)
C4 C4A C10 O2 -0.2(4)
C9A C4A C10 O2 179.4(2)
C4 C4A C10 C5A 179.9(2)
C9A C4A C10 C5A -0.5(3)
C6 C5 C5A C8A -1.1(4)
C6 C5 C5A C10 178.1(2)
C8 C8A C5A C5 0.3(3)
C9 C8A C5A C5 -179.0(2)
C8 C8A C5A C10 -178.9(2)
C9 C8A C5A C10 1.8(3)
O2 C10 C5A C5 -0.3(4)
C4A C10 C5A C5 179.6(2)
O2 C10 C5A C8A 178.8(2)
C4A C10 C5A C8A -1.2(3)
C9A C1 C2 C3 1.3(4)
Se1 C1 C2 C3 -176.6(2)
C5A C8A C8 C7 0.2(4)
C9 C8A C8 C7 179.6(2)
C15 C16 C11 C12 0.0(4)
Se1 C16 C11 C12 -175.6(2)
C4A C4 C3 C2 -2.2(4)
C1 C2 C3 C4 0.9(4)
C8A C8 C7 C6 0.0(4)
C11 C16 C15 C14 0.0(5)
Se1 C16 C15 C14 175.6(3)
C5A C5 C6 C7 1.4(4)
C8 C7 C6 C5 -0.8(5)
C12 C13 C14 C15 2.1(6)
F1 C13 C14 C15 -178.2(3)
C16 C15 C14 C13 -1.1(6)
C14 C13 C12 C11 -2.0(5)
F1 C13 C12 C11 178.3(3)
C16 C11 C12 C13 0.9(5)
